data_1566400
loop_
_publ_author_name
'Birchall, Lee'
'Truccolo, Giada'
'Jackson, Lewis'
'Shepherd, Helena Jane'

_publ_section_title
;
 Co-crystallisation as a Modular Approach to the Discovery of
 Spin-Crossover Materials
;
_journal_name_full 'Chemical Science'
_journal_paper_doi 10.1039/D1SC04956A
_journal_year 2022
_chemical_formula_moiety 'C22 H18 Fe N10, 2(F6 P), 2(C12 H12 N2)'
_chemical_formula_sum 'C46 H42 F12 Fe N14 P2'
_chemical_formula_weight 1136.72
_space_group_crystal_system monoclinic
_space_group_IT_number 4
_space_group_name_Hall 'P 2yb'
_space_group_name_H-M_alt 'P 1 21 1'
_atom_sites_solution_hydrogens geom
_audit_creation_date 2021-08-10
_audit_creation_method
;
Olex2 1.3
(compiled 2020.11.12 svn.r5f609507 for OlexSys, GUI svn.r6272)
;
_audit_update_record
;
2021-08-11 deposited with the CCDC.	2022-02-17 downloaded from the CCDC.
;
_cell_angle_alpha 90
_cell_angle_beta 101.5451(9)
_cell_angle_gamma 90
_cell_formula_units_Z 2
_cell_length_a 9.45496(9)
_cell_length_b 17.98580(15)
_cell_length_c 14.95322(14)
_cell_measurement_reflns_used 16397
_cell_measurement_temperature 80.0(5)
_cell_measurement_theta_max 71.8540
_cell_measurement_theta_min 3.8540
_cell_volume 2491.42(4)
_computing_cell_refinement 'CrysAlisPro 1.171.40.67a (Rigaku OD, 2019)'
_computing_data_collection 'CrysAlisPro 1.171.40.67a (Rigaku OD, 2019)'
_computing_data_reduction 'CrysAlisPro 1.171.40.67a (Rigaku OD, 2019)'
_computing_molecular_graphics 'Olex2 1.3 (Dolomanov et al., 2009)'
_computing_publication_material 'Olex2 1.3 (Dolomanov et al., 2009)'
_computing_structure_refinement 'SHELXL 2013/4 (Sheldrick, 2015)'
_diffrn_ambient_environment N~2~
_diffrn_ambient_temperature 80.0(5)
_diffrn_detector 'CCD plate'
_diffrn_detector_area_resol_mean 5.2887
_diffrn_detector_type AtlasS2
_diffrn_measured_fraction_theta_full 1.000
_diffrn_measured_fraction_theta_max 0.987
_diffrn_measurement_details
;
List of Runs (angles in degrees, time in seconds):

  # Type    Start    End  Width  t~exp~   \w     \q     \k     \f   Frames
#--------------------------------------------------------------------------
  1  \w    -63.00 -11.00   1.00    1.00    --  -42.16 125.00-120.00   52
  2  \w   -116.00 -18.00   1.00    1.00    --  -42.16 -38.00   0.00   98
  3  \w   -105.00 -18.00   1.00    1.00    --  -42.16 -38.00  90.00   87
  4  \w     25.00  83.00   1.00    1.00    --   42.16 -99.00  60.00   58
  5  \w      6.00  31.00   1.00    1.00    --   42.16  88.00 172.59   25
  6  \w    -36.00  24.00   1.00    1.00    --   42.16   0.00  30.00   60
  7  \w     76.00 101.00   1.00    4.00    --  103.72  61.00 120.00   25
  8  \w     75.00 178.00   1.00    4.00    --  103.72  30.00 -90.00  103
  9  \w     80.00 175.00   1.00    4.00    --  103.72  45.00-180.00   95
 10  \w     22.00 106.00   1.00    4.00    --  103.72 -94.00  90.00   84
 11  \w     78.00 105.00   1.00    4.00    --  103.72  45.00 150.00   27
 12  \w     81.00 170.00   1.00    4.00    --  103.72  30.00 -30.00   89
 13  \w     71.00  97.00   1.00    4.00    --  103.72  77.00  60.00   26
 14  \w     85.00 115.00   1.00    4.00    --  103.72  61.00  60.00   30
 15  \w     72.00  97.00   1.00    4.00    --  103.72  77.00  90.00   25
 16  \w    116.00 175.00   1.00    4.00    --  103.72  77.00 120.00   59
 17  \w     67.00 121.00   1.00    4.00    --  103.72 -30.00  90.00   54
 18  \w    105.00 176.00   1.00    4.00    --  103.72  77.00  90.00   71
 19  \w     31.00  65.00   1.00    4.00    --  103.72 -30.00  90.00   34
 20  \w    117.00 174.00   1.00    4.00    --  103.72  77.00  60.00   57
 21  \w     76.00 103.00   1.00    4.00    --  103.72  61.00 150.00   27
 22  \w    151.00 176.00   1.00    4.00    --  103.72  61.00 150.00   25
 23  \w     72.00  97.00   1.00    4.00    --  103.72  77.00 120.00   25
 24  \w     75.00 102.00   1.00    4.00    --  103.72 -94.00-180.00   27
 25  \w     76.00 110.00   1.00    4.00    --  103.72  61.00  90.00   34
 26  \w     81.00 108.00   1.00    4.00    --  103.72  45.00 120.00   27
 27  \w     72.00  99.00   1.00    4.00    --  103.72  73.00  80.28   27
;
_diffrn_measurement_device 'four-circle diffractometer'
_diffrn_measurement_device_type 'SuperNova, Dual, Cu at home/near, AtlasS2'
_diffrn_measurement_method '\w scans'
_diffrn_orient_matrix_type 'CrysAlisPro convention (1999,Acta A55,543-557)'
_diffrn_orient_matrix_UB_11 0.1536403000
_diffrn_orient_matrix_UB_12 -0.0282874000
_diffrn_orient_matrix_UB_13 -0.0005826000
_diffrn_orient_matrix_UB_21 -0.0015864000
_diffrn_orient_matrix_UB_22 0.0417327000
_diffrn_orient_matrix_UB_23 -0.0901533000
_diffrn_orient_matrix_UB_31 0.0636490000
_diffrn_orient_matrix_UB_32 0.0692382000
_diffrn_orient_matrix_UB_33 0.0541202000
_diffrn_radiation_monochromator mirror
_diffrn_radiation_probe x-ray
_diffrn_radiation_type 'Cu K\a'
_diffrn_radiation_wavelength 1.54184
_diffrn_reflns_av_R_equivalents 0.0278
_diffrn_reflns_av_unetI/netI 0.0324
_diffrn_reflns_Laue_measured_fraction_full 1.000
_diffrn_reflns_Laue_measured_fraction_max 0.987
_diffrn_reflns_limit_h_max 11
_diffrn_reflns_limit_h_min -11
_diffrn_reflns_limit_k_max 21
_diffrn_reflns_limit_k_min -21
_diffrn_reflns_limit_l_max 17
_diffrn_reflns_limit_l_min -18
_diffrn_reflns_number 21379
_diffrn_reflns_point_group_measured_fraction_full 1.000
_diffrn_reflns_point_group_measured_fraction_max 0.987
_diffrn_reflns_theta_full 67.684
_diffrn_reflns_theta_max 71.962
_diffrn_reflns_theta_min 3.892
_diffrn_source 'micro-focus sealed X-ray tube'
_diffrn_source_type 'SuperNova (Cu) X-ray Source'
_exptl_absorpt_coefficient_mu 3.879
_exptl_absorpt_correction_T_max 1.000
_exptl_absorpt_correction_T_min 0.229
_exptl_absorpt_correction_type gaussian
_exptl_absorpt_process_details
;
CrysAlisPro 1.171.40.67a (Rigaku Oxford Diffraction, 2019)
Numerical absorption correction based on gaussian integration over
			a multifaceted crystal model
Empirical absorption correction using spherical harmonics,
 implemented in SCALE3 ABSPACK scaling algorithm.
;
_exptl_crystal_colour yellow
_exptl_crystal_colour_primary yellow
_exptl_crystal_density_diffrn 1.515
_exptl_crystal_description block
_exptl_crystal_F_000 1160
_exptl_crystal_size_max 0.378
_exptl_crystal_size_mid 0.242
_exptl_crystal_size_min 0.2
_refine_diff_density_max 0.325
_refine_diff_density_min -0.297
_refine_diff_density_rms 0.044
_refine_ls_abs_structure_details
;
 Refined as an inversion twin.
;
_refine_ls_abs_structure_Flack 0.011(3)
_refine_ls_extinction_method none
_refine_ls_goodness_of_fit_ref 1.039
_refine_ls_hydrogen_treatment constr
_refine_ls_matrix_type full
_refine_ls_number_parameters 690
_refine_ls_number_reflns 9538
_refine_ls_number_restraints 118
_refine_ls_restrained_S_all 1.050
_refine_ls_R_factor_all 0.0358
_refine_ls_R_factor_gt 0.0355
_refine_ls_shift/su_max 0.001
_refine_ls_shift/su_mean 0.000
_refine_ls_structure_factor_coef Fsqd
_refine_ls_weighting_details 'w=1/[\s^2^(Fo^2^)+(0.0649P)^2^+0.5030P] where P=(Fo^2^+2Fc^2^)/3'
_refine_ls_weighting_scheme calc
_refine_ls_wR_factor_gt 0.0918
_refine_ls_wR_factor_ref 0.0923
_reflns_Friedel_coverage 0.936
_reflns_Friedel_fraction_full 1.000
_reflns_Friedel_fraction_max 0.988
_reflns_number_gt 9425
_reflns_number_total 9538
_reflns_threshold_expression 'I > 2\s(I)'
_cod_data_source_file d1sc04956a1.cif
_cod_data_source_block ltb-103-002_t80_red_ref
_cod_database_code 1566400
_shelxl_version_number 2013-4
_chemical_oxdiff_formula 'Fe C42 H38 P2 F12 N14'
_chemical_oxdiff_usercomment '80 K Flash Frozen'
_shelx_space_group_comment
;
The symmetry employed for this shelxl refinement is uniquely defined
by the following loop, which should always be used as a source of
symmetry information in preference to the above space-group names.
They are only intended as comments.
;
_shelx_estimated_absorpt_t_max 0.511
_shelx_estimated_absorpt_t_min 0.322
_reflns_odcompleteness_completeness 99.93
_reflns_odcompleteness_iscentric 1
_reflns_odcompleteness_theta 66.97
_olex2_refinement_description
;
1. Twinned data refinement
 Scales: 0.989(3)
 0.011(3)
2. Fixed Uiso
 At 1.2 times of:
  All C(H) groups, All C(H,H) groups, All N(H) groups
3. Uiso/Uaniso restraints and constraints
Uanis(F6A) = Uanis(F6B)
Uanis(F3A) = Uanis(F3B)
Uanis(F4A) = Uanis(F4B)
Uanis(F5A) = Uanis(F5B)
4. Rigid body (RIGU) restrains
 P1, F4B, F3B, F5B, F6B, F6A, F3A, F4A, F1, F5A, F2
 with sigma for 1-2 distances of 0.004 and sigma for 1-3 distances of 0.004
5. Others
 Sof(F6B)=Sof(F3B)=Sof(F4B)=Sof(F5B)=1-FVAR(1)
 Sof(F3A)=Sof(F6A)=Sof(F4A)=Sof(F5A)=FVAR(1)
6.a Secondary CH2 refined with riding coordinates:
 C41(H41A,H41B), C40(H40A,H40B), C29(H29A,H29B), C28(H28A,H28B)
6.b Aromatic/amide H refined with riding coordinates:
 N10(H10), N5(H5), N6(H6), N1(H1), C22(H22), C21(H21), C11(H11), C10(H10A),
 C43(H43), C17(H17), C32(H32), C16(H16), C37(H37), C18(H18), C7(H7), C46(H46),
 C5(H5A), C6(H6A), C44(H44), C13(H13), C33(H33), C26(H26), C23(H23), C24(H24),
 C12(H12), C35(H35), C25(H25), C36(H36), C2(H2), C31(H31), C45(H45), C34(H34),
 C38(H38), C1(H1A)
;
_olex2_submission_special_instructions 'No special instructions were received'
_oxdiff_exptl_absorpt_empirical_details
;
Empirical correction (ABSPACK) includes:
- Absorption correction using spherical harmonics
- Frame scaling
;
_oxdiff_exptl_absorpt_empirical_full_max 1.212
_oxdiff_exptl_absorpt_empirical_full_min 0.830

loop_
_space_group_symop_operation_xyz
'x, y, z'
'-x, y+1/2, -z'

loop_
_atom_site_label
_atom_site_type_symbol
_atom_site_fract_x
_atom_site_fract_y
_atom_site_fract_z
_atom_site_U_iso_or_equiv
_atom_site_adp_type
_atom_site_occupancy
_atom_site_site_symmetry_order
_atom_site_calc_flag
_atom_site_refinement_flags_posn
_atom_site_refinement_flags_adp
_atom_site_refinement_flags_occupancy
_atom_site_disorder_assembly
_atom_site_disorder_group
Fe1 Fe 0.49295(5) 0.51006(3) 0.23793(3) 0.01620(12) Uani 1 1 d . . . . .
P2 P 0.48542(8) 0.32495(5) 0.74557(5) 0.01916(17) Uani 1 1 d . . . . .
P1 P 0.02293(8) 0.64496(4) 0.71857(6) 0.02195(18) Uani 1 1 d . U . . .
F12 F 0.60599(19) 0.32066(11) 0.68383(12) 0.0244(4) Uani 1 1 d . . . . .
F7 F 0.6106(2) 0.32873(12) 0.83597(13) 0.0280(4) Uani 1 1 d . . . . .
F11 F 0.4864(2) 0.41407(11) 0.73915(13) 0.0304(4) Uani 1 1 d . . . . .
F10 F 0.3608(2) 0.32194(12) 0.65473(13) 0.0275(4) Uani 1 1 d . . . . .
F8 F 0.4843(2) 0.23635(11) 0.75178(14) 0.0287(4) Uani 1 1 d . . . . .
F2 F 0.0210(2) 0.60277(13) 0.62404(16) 0.0381(5) Uani 1 1 d . U . . .
F9 F 0.3658(2) 0.32926(12) 0.80746(13) 0.0290(4) Uani 1 1 d . . . . .
N10 N 0.7372(3) 0.37747(15) 0.22286(18) 0.0218(5) Uani 1 1 d . . . . .
H10 H 0.7708 0.3706 0.2801 0.026 Uiso 1 1 calc R U . . .
N8 N 0.4351(3) 0.51245(15) 0.09272(16) 0.0184(5) Uani 1 1 d . . . . .
N5 N 0.2220(3) 0.38966(15) 0.22939(18) 0.0218(5) Uani 1 1 d . . . . .
H5 H 0.1875 0.3912 0.1717 0.026 Uiso 1 1 calc R U . . .
N9 N 0.6324(3) 0.42663(15) 0.18891(17) 0.0199(5) Uani 1 1 d . . . . .
N4 N 0.3366(3) 0.42945(15) 0.27166(17) 0.0197(5) Uani 1 1 d . . . . .
N3 N 0.5459(3) 0.49658(13) 0.38250(17) 0.0170(5) Uani 1 1 d . . . . .
N13 N 0.8521(3) 0.37556(16) 0.40850(19) 0.0237(6) Uani 1 1 d . . . . .
N7 N 0.3248(3) 0.59643(14) 0.20327(18) 0.0191(5) Uani 1 1 d . . . . .
N2 N 0.6782(3) 0.58345(14) 0.28642(17) 0.0188(5) Uani 1 1 d . . . . .
F1 F 0.0238(2) 0.68784(14) 0.81302(16) 0.0376(5) Uani 1 1 d . U . . .
N6 N 0.2600(3) 0.64835(15) 0.24592(18) 0.0214(5) Uani 1 1 d . . . . .
H6 H 0.2739 0.6536 0.3042 0.026 Uiso 1 1 calc R U . . .
N11 N 0.7001(3) 0.66035(17) 1.06402(19) 0.0259(6) Uani 1 1 d . . . . .
C9 C 0.3544(3) 0.41116(17) 0.3605(2) 0.0184(6) Uani 1 1 d . . . . .
C14 C 0.2724(3) 0.60604(17) 0.1137(2) 0.0189(6) Uani 1 1 d . . . . .
N14 N 1.1053(3) 0.39970(17) 1.04518(18) 0.0261(6) Uani 1 1 d . . . . .
C8 C 0.4715(3) 0.44801(16) 0.4239(2) 0.0182(6) Uani 1 1 d . . . . .
C3 C 0.7269(3) 0.58419(17) 0.3773(2) 0.0193(6) Uani 1 1 d . . . . .
N1 N 0.7624(3) 0.63119(16) 0.25197(19) 0.0234(5) Uani 1 1 d . . . . .
H1 H 0.7544 0.6404 0.1947 0.028 Uiso 1 1 calc R U . . .
N12 N 0.3490(3) 0.65903(17) 0.43398(18) 0.0259(6) Uani 1 1 d . . . . .
C22 C 0.7823(4) 0.34055(18) 0.1554(2) 0.0240(6) Uani 1 1 d . . . . .
H22 H 0.8535 0.3041 0.1629 0.029 Uiso 1 1 calc R U . . .
C42 C 0.9937(3) 0.39822(18) 0.8560(2) 0.0206(6) Uani 1 1 d . . . . .
C15 C 0.3290(3) 0.55762(17) 0.0505(2) 0.0189(6) Uani 1 1 d . . . . .
C20 C 0.6117(3) 0.41987(17) 0.0977(2) 0.0193(6) Uani 1 1 d . . . . .
C21 C 0.7044(4) 0.36624(18) 0.0731(2) 0.0231(6) Uani 1 1 d . . . . .
H21 H 0.7118 0.3513 0.0146 0.028 Uiso 1 1 calc R U . . .
C19 C 0.5002(3) 0.46666(16) 0.0427(2) 0.0191(6) Uani 1 1 d . . . . .
C39 C 0.9778(3) 0.38089(19) 0.5953(2) 0.0225(6) Uani 1 1 d . . . . .
C4 C 0.6560(3) 0.53498(16) 0.4324(2) 0.0190(6) Uani 1 1 d . . . . .
C11 C 0.1685(4) 0.34733(19) 0.2885(2) 0.0252(6) Uani 1 1 d . . . . .
H11 H 0.0897 0.3155 0.2742 0.030 Uiso 1 1 calc R U . . .
C10 C 0.2509(3) 0.35940(18) 0.3745(2) 0.0227(6) Uani 1 1 d . . . . .
H10A H 0.2400 0.3379 0.4293 0.027 Uiso 1 1 calc R U . . .
F3A F 0.1900(4) 0.6237(2) 0.7567(2) 0.0417(9) Uani 0.751(4) 1 d . U P A 1
C43 C 0.9427(4) 0.44787(19) 0.9136(2) 0.0249(6) Uani 1 1 d . . . . .
H43 H 0.8704 0.4817 0.8900 0.030 Uiso 1 1 calc R U . . .
C17 C 0.3501(4) 0.5099(2) -0.0951(2) 0.0252(6) Uani 1 1 d . . . . .
H17 H 0.3204 0.5084 -0.1583 0.030 Uiso 1 1 calc R U . . .
C32 C 0.5283(4) 0.68805(19) 0.5669(2) 0.0243(6) Uani 1 1 d . . . . .
H32 H 0.6116 0.7142 0.5924 0.029 Uiso 1 1 calc R U . . .
C16 C 0.2831(4) 0.55756(18) -0.0437(2) 0.0235(6) Uani 1 1 d . . . . .
H16 H 0.2090 0.5888 -0.0718 0.028 Uiso 1 1 calc R U . . .
C37 C 1.0162(4) 0.43111(19) 0.5336(2) 0.0248(6) Uani 1 1 d . . . . .
H37 H 1.0853 0.4674 0.5536 0.030 Uiso 1 1 calc R U . . .
C18 C 0.4620(4) 0.46409(18) -0.0519(2) 0.0236(6) Uani 1 1 d . . . . .
H18 H 0.5097 0.4327 -0.0854 0.028 Uiso 1 1 calc R U . . .
C7 C 0.5056(3) 0.43562(17) 0.5173(2) 0.0205(6) Uani 1 1 d . . . . .
H7 H 0.4538 0.4015 0.5447 0.025 Uiso 1 1 calc R U . . .
C46 C 1.1530(4) 0.3516(2) 0.9897(2) 0.0262(7) Uani 1 1 d . . . . .
H46 H 1.2253 0.3183 1.0151 0.031 Uiso 1 1 calc R U . . .
C41 C 0.9318(3) 0.39835(18) 0.7546(2) 0.0214(6) Uani 1 1 d . . . . .
H41A H 0.8862 0.4460 0.7379 0.026 Uiso 1 1 calc R U . . .
H41B H 0.8577 0.3604 0.7414 0.026 Uiso 1 1 calc R U . . .
C5 C 0.6956(3) 0.52602(17) 0.5263(2) 0.0209(6) Uani 1 1 d . . . . .
H5A H 0.7716 0.5532 0.5600 0.025 Uiso 1 1 calc R U . . .
C6 C 0.6194(4) 0.47558(18) 0.5687(2) 0.0215(6) Uani 1 1 d . . . . .
H6A H 0.6444 0.4685 0.6315 0.026 Uiso 1 1 calc R U . . .
C44 C 1.1004(4) 0.34857(19) 0.8960(2) 0.0237(6) Uani 1 1 d . . . . .
H44 H 1.1363 0.3137 0.8604 0.028 Uiso 1 1 calc R U . . .
C13 C 0.1745(3) 0.66530(19) 0.0992(2) 0.0228(6) Uani 1 1 d . . . . .
H13 H 0.1234 0.6834 0.0439 0.027 Uiso 1 1 calc R U . . .
C27 C 0.6046(4) 0.68754(18) 0.8763(2) 0.0261(7) Uani 1 1 d . . . . .
C33 C 0.2852(4) 0.6157(2) 0.4869(2) 0.0280(7) Uani 1 1 d . . . . .
H33 H 0.2015 0.5907 0.4600 0.034 Uiso 1 1 calc R U . . .
C26 C 0.7372(4) 0.6538(2) 0.9098(2) 0.0282(7) Uani 1 1 d . . . . .
H26 H 0.7968 0.6400 0.8701 0.034 Uiso 1 1 calc R U . . .
C30 C 0.4624(3) 0.64221(18) 0.6213(2) 0.0216(6) Uani 1 1 d . . . . .
C23 C 0.5734(4) 0.6931(2) 1.0315(2) 0.0284(7) Uani 1 1 d . . . . .
H23 H 0.5169 0.7076 1.0728 0.034 Uiso 1 1 calc R U . . .
C24 C 0.7795(4) 0.6409(2) 1.0026(2) 0.0281(7) Uani 1 1 d . . . . .
H24 H 0.8677 0.6176 1.0235 0.034 Uiso 1 1 calc R U . . .
C12 C 0.1711(3) 0.69081(19) 0.1858(2) 0.0240(6) Uani 1 1 d . . . . .
H12 H 0.1166 0.7306 0.1999 0.029 Uiso 1 1 calc R U . . .
C35 C 0.9510(4) 0.42669(18) 0.4423(2) 0.0249(6) Uani 1 1 d . . . . .
H35 H 0.9774 0.4612 0.4023 0.030 Uiso 1 1 calc R U . . .
C25 C 0.5222(4) 0.7067(2) 0.9401(2) 0.0300(7) Uani 1 1 d . . . . .
H25 H 0.4322 0.7287 0.9210 0.036 Uiso 1 1 calc R U . . .
C36 C 0.8159(4) 0.3265(2) 0.4676(2) 0.0257(6) Uani 1 1 d . . . . .
H36 H 0.7479 0.2902 0.4454 0.031 Uiso 1 1 calc R U . . .
C2 C 0.8427(4) 0.6338(2) 0.4010(2) 0.0259(7) Uani 1 1 d . . . . .
H2 H 0.8953 0.6447 0.4590 0.031 Uiso 1 1 calc R U . . .
C31 C 0.3367(4) 0.60621(19) 0.5792(2) 0.0256(7) Uani 1 1 d . . . . .
H31 H 0.2876 0.5758 0.6130 0.031 Uiso 1 1 calc R U . . .
C45 C 1.0010(4) 0.4464(2) 1.0067(2) 0.0285(7) Uani 1 1 d . . . . .
H45 H 0.9654 0.4798 1.0442 0.034 Uiso 1 1 calc R U . . .
C34 C 0.4696(4) 0.69475(19) 0.4744(2) 0.0250(6) Uani 1 1 d . . . . .
H34 H 0.5158 0.7253 0.4390 0.030 Uiso 1 1 calc R U . . .
C38 C 0.8749(4) 0.3274(2) 0.5599(2) 0.0267(7) Uani 1 1 d . . . . .
H38 H 0.8461 0.2923 0.5984 0.032 Uiso 1 1 calc R U . . .
F6A F 0.0740(4) 0.71935(18) 0.6779(2) 0.0373(8) Uani 0.751(4) 1 d . U P A 1
F4A F -0.0236(5) 0.57210(19) 0.7679(3) 0.0529(10) Uani 0.751(4) 1 d . U P A 1
C1 C 0.8609(4) 0.6628(2) 0.3186(2) 0.0288(7) Uani 1 1 d . . . . .
H1A H 0.9292 0.6981 0.3105 0.035 Uiso 1 1 calc R U . . .
C40 C 1.0440(4) 0.3843(2) 0.6957(2) 0.0282(7) Uani 1 1 d . . . . .
H40A H 1.1155 0.4237 0.7061 0.034 Uiso 1 1 calc R U . . .
H40B H 1.0931 0.3377 0.7141 0.034 Uiso 1 1 calc R U . . .
F5A F -0.1416(3) 0.6679(2) 0.6884(3) 0.0471(9) Uani 0.751(4) 1 d . U P A 1
C29 C 0.5254(4) 0.6303(2) 0.7208(2) 0.0265(7) Uani 1 1 d . . . . .
H29A H 0.6165 0.6042 0.7263 0.032 Uiso 1 1 calc R U . . .
H29B H 0.4607 0.5988 0.7468 0.032 Uiso 1 1 calc R U . . .
C28 C 0.5509(5) 0.7017(2) 0.7758(2) 0.0353(8) Uani 1 1 d . . . . .
H28A H 0.6211 0.7318 0.7530 0.042 Uiso 1 1 calc R U . . .
H28B H 0.4614 0.7296 0.7674 0.042 Uiso 1 1 calc R U . . .
F6B F 0.1410(13) 0.6998(6) 0.6924(8) 0.0373(8) Uani 0.249(4) 1 d . U P A 2
F3B F 0.1397(12) 0.5871(8) 0.7548(7) 0.0417(9) Uani 0.249(4) 1 d . U P A 2
F4B F -0.1027(17) 0.5878(6) 0.7272(9) 0.0529(10) Uani 0.249(4) 1 d . U P A 2
F5B F -0.1059(11) 0.6972(8) 0.6573(8) 0.0471(9) Uani 0.249(4) 1 d . U P A 2

loop_
_atom_site_aniso_label
_atom_site_aniso_U_11
_atom_site_aniso_U_22
_atom_site_aniso_U_33
_atom_site_aniso_U_23
_atom_site_aniso_U_13
_atom_site_aniso_U_12
Fe1 0.0182(2) 0.0208(2) 0.0083(2) 0.00088(18) -0.00031(15) -0.00005(18)
P2 0.0200(4) 0.0247(4) 0.0132(3) 0.0000(3) 0.0043(3) 0.0008(3)
P1 0.0208(4) 0.0204(4) 0.0245(4) 0.0009(3) 0.0042(3) -0.0002(3)
F12 0.0227(9) 0.0338(10) 0.0181(9) -0.0041(7) 0.0075(7) -0.0044(8)
F7 0.0271(9) 0.0391(11) 0.0161(9) -0.0020(8) 0.0004(7) 0.0028(8)
F11 0.0429(12) 0.0264(10) 0.0232(10) 0.0007(7) 0.0092(9) 0.0028(8)
F10 0.0235(9) 0.0409(11) 0.0172(9) -0.0008(8) 0.0017(7) 0.0014(8)
F8 0.0332(10) 0.0242(10) 0.0303(10) 0.0027(7) 0.0103(8) -0.0008(8)
F2 0.0316(11) 0.0451(12) 0.0368(12) -0.0159(9) 0.0054(9) -0.0036(9)
F9 0.0262(9) 0.0432(11) 0.0200(9) 0.0021(8) 0.0102(7) 0.0050(8)
N10 0.0226(13) 0.0257(12) 0.0146(12) 0.0023(10) -0.0022(10) 0.0020(10)
N8 0.0200(11) 0.0216(11) 0.0125(11) -0.0002(10) 0.0003(9) -0.0002(10)
N5 0.0224(13) 0.0272(13) 0.0133(12) -0.0020(10) -0.0028(10) -0.0037(10)
N9 0.0226(12) 0.0224(12) 0.0134(12) -0.0005(9) 0.0004(9) 0.0001(10)
N4 0.0212(12) 0.0226(12) 0.0133(12) 0.0000(9) -0.0014(9) -0.0015(10)
N3 0.0191(12) 0.0186(12) 0.0123(11) 0.0002(9) 0.0003(9) 0.0014(9)
N13 0.0251(13) 0.0289(13) 0.0159(13) -0.0010(10) 0.0010(10) 0.0062(11)
N7 0.0205(12) 0.0223(12) 0.0133(12) -0.0008(9) 0.0005(9) 0.0000(9)
N2 0.0218(12) 0.0218(12) 0.0118(11) 0.0020(9) 0.0007(9) 0.0008(10)
F1 0.0396(12) 0.0443(12) 0.0330(12) -0.0091(9) 0.0175(9) -0.0095(10)
N6 0.0218(12) 0.0278(13) 0.0142(12) -0.0026(10) 0.0026(10) 0.0018(10)
N11 0.0302(14) 0.0312(14) 0.0155(13) 0.0002(11) 0.0026(11) -0.0072(11)
C9 0.0192(14) 0.0225(14) 0.0129(13) 0.0012(11) 0.0017(10) 0.0027(11)
C14 0.0184(14) 0.0223(14) 0.0143(14) 0.0011(10) -0.0007(10) -0.0006(11)
N14 0.0272(14) 0.0343(15) 0.0152(13) 0.0012(11) 0.0003(10) -0.0045(11)
C8 0.0180(14) 0.0214(14) 0.0146(14) 0.0005(11) 0.0020(11) 0.0020(11)
C3 0.0193(14) 0.0237(14) 0.0136(14) 0.0000(11) 0.0001(11) 0.0013(11)
N1 0.0238(13) 0.0292(13) 0.0172(13) 0.0058(11) 0.0042(10) -0.0058(11)
N12 0.0306(14) 0.0314(14) 0.0147(13) -0.0011(10) 0.0023(11) 0.0040(11)
C22 0.0228(15) 0.0280(16) 0.0192(15) -0.0023(12) -0.0003(12) 0.0031(12)
C42 0.0194(14) 0.0251(14) 0.0163(14) -0.0001(11) 0.0011(11) -0.0046(11)
C15 0.0216(14) 0.0199(13) 0.0142(14) 0.0006(11) 0.0010(11) -0.0014(11)
C20 0.0215(14) 0.0225(14) 0.0132(14) -0.0013(11) 0.0016(11) -0.0022(11)
C21 0.0242(15) 0.0262(16) 0.0185(15) -0.0037(12) 0.0030(12) 0.0000(12)
C19 0.0234(15) 0.0189(14) 0.0147(14) 0.0000(10) 0.0031(11) -0.0004(11)
C39 0.0192(14) 0.0316(16) 0.0158(15) -0.0018(12) 0.0011(11) 0.0037(12)
C4 0.0202(14) 0.0197(13) 0.0161(14) -0.0013(11) 0.0014(11) 0.0023(11)
C11 0.0235(15) 0.0266(15) 0.0239(16) 0.0015(12) 0.0008(12) -0.0057(12)
C10 0.0217(15) 0.0267(15) 0.0189(15) 0.0020(12) 0.0022(12) -0.0004(12)
F3A 0.0311(17) 0.069(3) 0.0223(12) 0.0041(16) -0.0003(12) 0.0186(15)
C43 0.0263(16) 0.0292(16) 0.0180(16) -0.0012(12) 0.0019(12) 0.0037(13)
C17 0.0344(16) 0.0284(15) 0.0106(13) -0.0005(13) -0.0004(11) 0.0001(14)
C32 0.0239(15) 0.0274(15) 0.0203(16) 0.0026(12) 0.0016(12) -0.0003(12)
C16 0.0272(16) 0.0264(15) 0.0150(15) 0.0027(12) -0.0007(12) 0.0020(12)
C37 0.0226(15) 0.0288(15) 0.0227(16) -0.0042(12) 0.0038(12) -0.0009(12)
C18 0.0310(17) 0.0258(15) 0.0137(14) -0.0014(11) 0.0035(12) 0.0010(12)
C7 0.0231(15) 0.0241(14) 0.0137(14) 0.0037(11) 0.0020(11) 0.0008(11)
C46 0.0225(16) 0.0345(17) 0.0196(16) 0.0035(13) -0.0003(12) -0.0003(13)
C41 0.0206(14) 0.0257(15) 0.0164(14) -0.0019(11) 0.0003(11) 0.0008(11)
C5 0.0227(14) 0.0252(15) 0.0127(14) -0.0023(11) -0.0012(11) 0.0000(11)
C6 0.0254(15) 0.0264(15) 0.0111(13) 0.0013(11) 0.0003(11) 0.0032(12)
C44 0.0229(15) 0.0320(16) 0.0157(15) -0.0002(12) 0.0030(12) 0.0018(12)
C13 0.0203(14) 0.0275(15) 0.0189(15) 0.0020(12) -0.0003(11) 0.0021(12)
C27 0.0372(18) 0.0253(15) 0.0152(15) -0.0004(12) 0.0037(13) -0.0008(13)
C33 0.0264(16) 0.0363(17) 0.0200(16) -0.0043(13) 0.0013(12) -0.0038(13)
C26 0.0291(17) 0.0346(17) 0.0234(16) -0.0020(13) 0.0111(13) -0.0010(13)
C30 0.0221(14) 0.0263(15) 0.0162(14) 0.0007(11) 0.0035(11) 0.0027(12)
C23 0.0281(17) 0.0382(18) 0.0202(16) -0.0072(13) 0.0081(13) -0.0057(14)
C24 0.0238(15) 0.0333(17) 0.0257(17) 0.0018(13) 0.0015(13) 0.0013(13)
C12 0.0232(15) 0.0278(15) 0.0202(16) -0.0009(12) 0.0026(12) 0.0036(12)
C35 0.0286(16) 0.0270(15) 0.0197(16) 0.0019(12) 0.0061(12) 0.0041(12)
C25 0.0290(17) 0.0364(18) 0.0235(17) -0.0067(14) 0.0023(14) 0.0065(14)
C36 0.0263(15) 0.0293(16) 0.0198(16) -0.0045(12) 0.0005(12) -0.0028(13)
C2 0.0254(15) 0.0315(17) 0.0187(16) -0.0006(13) -0.0006(12) -0.0074(13)
C31 0.0250(15) 0.0324(17) 0.0198(16) -0.0001(12) 0.0051(12) -0.0030(13)
C45 0.0334(18) 0.0331(18) 0.0188(16) -0.0040(13) 0.0045(13) -0.0002(14)
C34 0.0290(16) 0.0296(16) 0.0169(15) 0.0036(12) 0.0058(12) 0.0033(13)
C38 0.0298(16) 0.0313(16) 0.0177(15) 0.0006(13) 0.0014(12) -0.0021(14)
F6A 0.052(2) 0.0268(15) 0.0374(16) 0.0072(12) 0.0194(16) -0.0016(13)
F4A 0.084(3) 0.0276(16) 0.057(3) 0.0040(14) 0.039(2) -0.0094(16)
C1 0.0272(16) 0.0351(18) 0.0228(16) 0.0033(13) 0.0019(13) -0.0096(14)
C40 0.0203(15) 0.047(2) 0.0165(15) -0.0038(14) 0.0013(12) -0.0024(13)
F5A 0.0200(15) 0.078(3) 0.043(2) -0.0097(17) 0.0060(12) 0.0079(15)
C29 0.0278(16) 0.0319(17) 0.0178(16) 0.0053(13) -0.0001(12) -0.0043(13)
C28 0.058(2) 0.0297(18) 0.0167(17) 0.0023(13) 0.0029(15) 0.0061(16)
F6B 0.052(2) 0.0268(15) 0.0374(16) 0.0072(12) 0.0194(16) -0.0016(13)
F3B 0.0311(17) 0.069(3) 0.0223(12) 0.0041(16) -0.0003(12) 0.0186(15)
F4B 0.084(3) 0.0276(16) 0.057(3) 0.0040(14) 0.039(2) -0.0094(16)
F5B 0.0200(15) 0.078(3) 0.043(2) -0.0097(17) 0.0060(12) 0.0079(15)

loop_
_atom_type_symbol
_atom_type_description
_atom_type_scat_dispersion_real
_atom_type_scat_dispersion_imag
_atom_type_scat_source
C C 0.0181 0.0091 'International Tables Vol C Tables 4.2.6.8 and 6.1.1.4'
H H 0.0000 0.0000 'International Tables Vol C Tables 4.2.6.8 and 6.1.1.4'
F F 0.0727 0.0534 'International Tables Vol C Tables 4.2.6.8 and 6.1.1.4'
Fe Fe -1.1336 3.1974 'International Tables Vol C Tables 4.2.6.8 and 6.1.1.4'
N N 0.0311 0.0180 'International Tables Vol C Tables 4.2.6.8 and 6.1.1.4'
P P 0.2955 0.4335 'International Tables Vol C Tables 4.2.6.8 and 6.1.1.4'

loop_
_exptl_crystal_face_index_h
_exptl_crystal_face_index_k
_exptl_crystal_face_index_l
_exptl_crystal_face_perp_dist
5 3 4 0.1334
5 -7 0 0.0918
4 -10 -1 0.0897
2 0 -10 0.1253
-3 -6 8 0.1504
-2 1 10 0.0722
0 7 7 0.1327
3 10 0 0.1810
-3 -8 -4 0.1520
-5 -3 -4 0.1588
-4 8 1 0.1342
1 10 4 0.1557
3 8 -6 0.1603
0 -6 -8 0.1194

loop_
_geom_angle_atom_site_label_1
_geom_angle_atom_site_label_2
_geom_angle_atom_site_label_3
_geom_angle
_geom_angle_site_symmetry_1
_geom_angle_site_symmetry_3
_geom_angle_publ_flag
N8 Fe1 N9 74.04(10) . . ?
N8 Fe1 N4 101.52(10) . . ?
N8 Fe1 N3 174.50(10) . . ?
N8 Fe1 N7 73.79(10) . . ?
N8 Fe1 N2 110.44(10) . . ?
N4 Fe1 N9 95.80(10) . . ?
N4 Fe1 N7 91.85(10) . . ?
N3 Fe1 N9 102.93(9) . . ?
N3 Fe1 N4 74.04(10) . . ?
N3 Fe1 N7 109.25(9) . . ?
N3 Fe1 N2 73.97(10) . . ?
N7 Fe1 N9 147.80(10) . . ?
N2 Fe1 N9 91.62(10) . . ?
N2 Fe1 N4 148.00(9) . . ?
N2 Fe1 N7 98.26(10) . . ?
F12 P2 F7 89.87(10) . . ?
F12 P2 F10 89.83(10) . . ?
F7 P2 F10 179.41(13) . . ?
F11 P2 F12 90.03(11) . . ?
F11 P2 F7 89.78(11) . . ?
F11 P2 F10 89.71(11) . . ?
F8 P2 F12 89.95(11) . . ?
F8 P2 F7 90.32(11) . . ?
F8 P2 F11 179.90(15) . . ?
F8 P2 F10 90.19(11) . . ?
F8 P2 F9 90.06(11) . . ?
F9 P2 F12 179.77(12) . . ?
F9 P2 F7 89.90(11) . . ?
F9 P2 F11 89.96(11) . . ?
F9 P2 F10 90.40(10) . . ?
F2 P1 F1 179.48(15) . . ?
F2 P1 F3A 92.13(15) . . ?
F2 P1 F4A 93.62(17) . . ?
F2 P1 F5B 84.5(4) . . ?
F1 P1 F3A 88.32(16) . . ?
F1 P1 F4A 86.65(17) . . ?
F1 P1 F5B 95.0(4) . . ?
F6A P1 F2 90.70(15) . . ?
F6A P1 F1 89.05(15) . . ?
F6A P1 F3A 89.1(2) . . ?
F6A P1 F4A 175.4(2) . . ?
F6A P1 F5A 91.6(2) . . ?
F4A P1 F3A 89.1(2) . . ?
F5A P1 F2 92.00(16) . . ?
F5A P1 F1 87.55(16) . . ?
F5A P1 F3A 175.81(18) . . ?
F5A P1 F4A 90.0(2) . . ?
F6B P1 F2 87.8(4) . . ?
F6B P1 F1 92.2(4) . . ?
F6B P1 F5B 89.2(6) . . ?
F3B P1 F2 82.6(4) . . ?
F3B P1 F1 98.0(4) . . ?
F3B P1 F6B 91.0(6) . . ?
F3B P1 F4B 91.6(7) . . ?
F3B P1 F5B 167.0(6) . . ?
F4B P1 F2 83.6(5) . . ?
F4B P1 F1 96.4(5) . . ?
F4B P1 F6B 170.6(6) . . ?
F4B P1 F5B 86.2(7) . . ?
N9 N10 H10 124.4 . . ?
C22 N10 H10 124.4 . . ?
C22 N10 N9 111.1(3) . . ?
C15 N8 Fe1 120.4(2) . . ?
C19 N8 Fe1 120.2(2) . . ?
C19 N8 C15 119.4(3) . . ?
N4 N5 H5 124.2 . . ?
C11 N5 H5 124.2 . . ?
C11 N5 N4 111.5(3) . . ?
N10 N9 Fe1 139.5(2) . . ?
C20 N9 Fe1 114.9(2) . . ?
C20 N9 N10 105.6(3) . . ?
N5 N4 Fe1 139.2(2) . . ?
N5 N4 C9 105.3(3) . . ?
C9 N4 Fe1 115.5(2) . . ?
C8 N3 Fe1 120.1(2) . . ?
C4 N3 Fe1 120.2(2) . . ?
C4 N3 C8 119.7(3) . . ?
C35 N13 C36 117.1(3) . . ?
N6 N7 Fe1 138.7(2) . . ?
C14 N7 Fe1 115.4(2) . . ?
C14 N7 N6 105.7(2) . . ?
C3 N2 Fe1 115.4(2) . . ?
N1 N2 Fe1 138.8(2) . . ?
N1 N2 C3 105.8(3) . . ?
N7 N6 H6 124.4 . . ?
C12 N6 N7 111.2(3) . . ?
C12 N6 H6 124.4 . . ?
C23 N11 C24 116.7(3) . . ?
N4 C9 C8 117.2(3) . . ?
N4 C9 C10 111.0(3) . . ?
C10 C9 C8 131.8(3) . . ?
N7 C14 C15 117.3(3) . . ?
N7 C14 C13 110.6(3) . . ?
C13 C14 C15 132.1(3) . . ?
C45 N14 C46 116.8(3) . . ?
N3 C8 C9 113.1(3) . . ?
N3 C8 C7 122.0(3) . . ?
C7 C8 C9 124.9(3) . . ?
N2 C3 C4 117.5(3) . . ?
N2 C3 C2 110.7(3) . . ?
C2 C3 C4 131.8(3) . . ?
N2 N1 H1 124.4 . . ?
N2 N1 C1 111.3(3) . . ?
C1 N1 H1 124.4 . . ?
C33 N12 C34 117.1(3) . . ?
N10 C22 H22 125.9 . . ?
N10 C22 C21 108.1(3) . . ?
C21 C22 H22 125.9 . . ?
C43 C42 C41 120.4(3) . . ?
C44 C42 C43 117.2(3) . . ?
C44 C42 C41 122.3(3) . . ?
N8 C15 C14 113.0(3) . . ?
N8 C15 C16 121.9(3) . . ?
C16 C15 C14 125.1(3) . . ?
N9 C20 C21 110.9(3) . . ?
N9 C20 C19 117.4(3) . . ?
C21 C20 C19 131.6(3) . . ?
C22 C21 C20 104.2(3) . . ?
C22 C21 H21 127.9 . . ?
C20 C21 H21 127.9 . . ?
N8 C19 C20 113.4(3) . . ?
N8 C19 C18 122.2(3) . . ?
C18 C19 C20 124.4(3) . . ?
C37 C39 C38 116.8(3) . . ?
C37 C39 C40 121.5(3) . . ?
C38 C39 C40 121.6(3) . . ?
N3 C4 C3 113.0(3) . . ?
N3 C4 C5 121.6(3) . . ?
C5 C4 C3 125.4(3) . . ?
N5 C11 H11 126.0 . . ?
N5 C11 C10 107.9(3) . . ?
C10 C11 H11 126.0 . . ?
C9 C10 H10A 127.9 . . ?
C11 C10 C9 104.3(3) . . ?
C11 C10 H10A 127.9 . . ?
C42 C43 H43 120.3 . . ?
C42 C43 C45 119.3(3) . . ?
C45 C43 H43 120.3 . . ?
C16 C17 H17 120.1 . . ?
C16 C17 C18 119.8(3) . . ?
C18 C17 H17 120.1 . . ?
C30 C32 H32 120.1 . . ?
C34 C32 H32 120.1 . . ?
C34 C32 C30 119.8(3) . . ?
C15 C16 H16 120.7 . . ?
C17 C16 C15 118.6(3) . . ?
C17 C16 H16 120.7 . . ?
C39 C37 H37 120.2 . . ?
C35 C37 C39 119.6(3) . . ?
C35 C37 H37 120.2 . . ?
C19 C18 C17 118.2(3) . . ?
C19 C18 H18 120.9 . . ?
C17 C18 H18 120.9 . . ?
C8 C7 H7 120.9 . . ?
C8 C7 C6 118.2(3) . . ?
C6 C7 H7 120.9 . . ?
N14 C46 H46 118.2 . . ?
N14 C46 C44 123.5(3) . . ?
C44 C46 H46 118.2 . . ?
C42 C41 H41A 108.8 . . ?
C42 C41 H41B 108.8 . . ?
C42 C41 C40 113.8(3) . . ?
H41A C41 H41B 107.7 . . ?
C40 C41 H41A 108.8 . . ?
C40 C41 H41B 108.8 . . ?
C4 C5 H5A 120.7 . . ?
C4 C5 C6 118.5(3) . . ?
C6 C5 H5A 120.7 . . ?
C7 C6 H6A 120.0 . . ?
C5 C6 C7 120.0(3) . . ?
C5 C6 H6A 120.0 . . ?
C42 C44 C46 119.4(3) . . ?
C42 C44 H44 120.3 . . ?
C46 C44 H44 120.3 . . ?
C14 C13 H13 127.8 . . ?
C12 C13 C14 104.3(3) . . ?
C12 C13 H13 127.8 . . ?
C26 C27 C28 122.1(3) . . ?
C25 C27 C26 116.7(3) . . ?
C25 C27 C28 121.2(3) . . ?
N12 C33 H33 118.2 . . ?
N12 C33 C31 123.6(3) . . ?
C31 C33 H33 118.2 . . ?
C27 C26 H26 120.3 . . ?
C24 C26 C27 119.5(3) . . ?
C24 C26 H26 120.3 . . ?
C32 C30 C29 121.9(3) . . ?
C31 C30 C32 117.0(3) . . ?
C31 C30 C29 121.1(3) . . ?
N11 C23 H23 118.3 . . ?
N11 C23 C25 123.4(3) . . ?
C25 C23 H23 118.3 . . ?
N11 C24 C26 123.6(3) . . ?
N11 C24 H24 118.2 . . ?
C26 C24 H24 118.2 . . ?
N6 C12 C13 108.1(3) . . ?
N6 C12 H12 126.0 . . ?
C13 C12 H12 126.0 . . ?
N13 C35 C37 123.5(3) . . ?
N13 C35 H35 118.2 . . ?
C37 C35 H35 118.2 . . ?
C27 C25 H25 119.9 . . ?
C23 C25 C27 120.2(3) . . ?
C23 C25 H25 119.9 . . ?
N13 C36 H36 118.5 . . ?
N13 C36 C38 123.1(3) . . ?
C38 C36 H36 118.5 . . ?
C3 C2 H2 127.9 . . ?
C1 C2 C3 104.2(3) . . ?
C1 C2 H2 127.9 . . ?
C33 C31 C30 119.7(3) . . ?
C33 C31 H31 120.2 . . ?
C30 C31 H31 120.2 . . ?
N14 C45 C43 123.7(3) . . ?
N14 C45 H45 118.2 . . ?
C43 C45 H45 118.2 . . ?
N12 C34 C32 122.8(3) . . ?
N12 C34 H34 118.6 . . ?
C32 C34 H34 118.6 . . ?
C39 C38 H38 120.1 . . ?
C36 C38 C39 119.9(3) . . ?
C36 C38 H38 120.1 . . ?
N1 C1 C2 108.0(3) . . ?
N1 C1 H1A 126.0 . . ?
C2 C1 H1A 126.0 . . ?
C39 C40 C41 112.5(3) . . ?
C39 C40 H40A 109.1 . . ?
C39 C40 H40B 109.1 . . ?
C41 C40 H40A 109.1 . . ?
C41 C40 H40B 109.1 . . ?
H40A C40 H40B 107.8 . . ?
C30 C29 H29A 108.8 . . ?
C30 C29 H29B 108.8 . . ?
C30 C29 C28 113.9(3) . . ?
H29A C29 H29B 107.7 . . ?
C28 C29 H29A 108.8 . . ?
C28 C29 H29B 108.8 . . ?
C27 C28 C29 112.5(3) . . ?
C27 C28 H28A 109.1 . . ?
C27 C28 H28B 109.1 . . ?
C29 C28 H28A 109.1 . . ?
C29 C28 H28B 109.1 . . ?
H28A C28 H28B 107.8 . . ?

loop_
_geom_bond_atom_site_label_1
_geom_bond_atom_site_label_2
_geom_bond_distance
_geom_bond_site_symmetry_2
_geom_bond_publ_flag
Fe1 N8 2.131(2) . ?
Fe1 N9 2.217(3) . ?
Fe1 N4 2.200(3) . ?
Fe1 N3 2.133(2) . ?
Fe1 N7 2.209(3) . ?
Fe1 N2 2.197(3) . ?
P2 F12 1.6059(18) . ?
P2 F7 1.6098(19) . ?
P2 F11 1.606(2) . ?
P2 F10 1.6110(19) . ?
P2 F8 1.596(2) . ?
P2 F9 1.6005(19) . ?
P1 F2 1.601(2) . ?
P1 F1 1.608(2) . ?
P1 F3A 1.614(3) . ?
P1 F6A 1.584(3) . ?
P1 F4A 1.608(3) . ?
P1 F5A 1.585(3) . ?
P1 F6B 1.596(10) . ?
P1 F3B 1.535(11) . ?
P1 F4B 1.596(12) . ?
P1 F5B 1.661(12) . ?
N10 H10 0.8600 . ?
N10 N9 1.349(4) . ?
N10 C22 1.346(4) . ?
N8 C15 1.346(4) . ?
N8 C19 1.342(4) . ?
N5 H5 0.8600 . ?
N5 N4 1.346(4) . ?
N5 C11 1.341(4) . ?
N9 C20 1.344(4) . ?
N4 C9 1.346(4) . ?
N3 C8 1.347(4) . ?
N3 C4 1.344(4) . ?
N13 C35 1.337(5) . ?
N13 C36 1.341(5) . ?
N7 N6 1.346(4) . ?
N7 C14 1.343(4) . ?
N2 C3 1.345(4) . ?
N2 N1 1.342(4) . ?
N6 H6 0.8600 . ?
N6 C12 1.340(4) . ?
N11 C23 1.337(5) . ?
N11 C24 1.343(5) . ?
C9 C8 1.464(4) . ?
C9 C10 1.396(4) . ?
C14 C15 1.463(4) . ?
C14 C13 1.400(4) . ?
N14 C46 1.339(5) . ?
N14 C45 1.335(5) . ?
C8 C7 1.386(4) . ?
C3 C4 1.460(4) . ?
C3 C2 1.402(5) . ?
N1 H1 0.8600 . ?
N1 C1 1.346(4) . ?
N12 C33 1.337(5) . ?
N12 C34 1.343(5) . ?
C22 H22 0.9300 . ?
C22 C21 1.382(5) . ?
C42 C43 1.391(5) . ?
C42 C41 1.512(4) . ?
C42 C44 1.390(5) . ?
C15 C16 1.389(4) . ?
C20 C21 1.402(4) . ?
C20 C19 1.466(4) . ?
C21 H21 0.9300 . ?
C19 C18 1.388(4) . ?
C39 C37 1.391(5) . ?
C39 C38 1.395(5) . ?
C39 C40 1.507(4) . ?
C4 C5 1.388(4) . ?
C11 H11 0.9300 . ?
C11 C10 1.381(5) . ?
C10 H10A 0.9300 . ?
C43 H43 0.9300 . ?
C43 C45 1.391(5) . ?
C17 H17 0.9300 . ?
C17 C16 1.386(5) . ?
C17 C18 1.393(5) . ?
C32 H32 0.9300 . ?
C32 C30 1.391(5) . ?
C32 C34 1.388(5) . ?
C16 H16 0.9300 . ?
C37 H37 0.9300 . ?
C37 C35 1.383(5) . ?
C18 H18 0.9300 . ?
C7 H7 0.9300 . ?
C7 C6 1.391(5) . ?
C46 H46 0.9300 . ?
C46 C44 1.390(5) . ?
C41 H41A 0.9700 . ?
C41 H41B 0.9700 . ?
C41 C40 1.530(4) . ?
C5 H5A 0.9300 . ?
C5 C6 1.389(5) . ?
C6 H6A 0.9300 . ?
C44 H44 0.9300 . ?
C13 H13 0.9300 . ?
C13 C12 1.380(5) . ?
C27 C26 1.393(5) . ?
C27 C25 1.391(5) . ?
C27 C28 1.508(5) . ?
C33 H33 0.9300 . ?
C33 C31 1.379(5) . ?
C26 H26 0.9300 . ?
C26 C24 1.385(5) . ?
C30 C31 1.388(5) . ?
C30 C29 1.503(4) . ?
C23 H23 0.9300 . ?
C23 C25 1.377(5) . ?
C24 H24 0.9300 . ?
C12 H12 0.9300 . ?
C35 H35 0.9300 . ?
C25 H25 0.9300 . ?
C36 H36 0.9300 . ?
C36 C38 1.382(5) . ?
C2 H2 0.9300 . ?
C2 C1 1.381(5) . ?
C31 H31 0.9300 . ?
C45 H45 0.9300 . ?
C34 H34 0.9300 . ?
C38 H38 0.9300 . ?
C1 H1A 0.9300 . ?
C40 H40A 0.9700 . ?
C40 H40B 0.9700 . ?
C29 H29A 0.9700 . ?
C29 H29B 0.9700 . ?
C29 C28 1.518(5) . ?
C28 H28A 0.9700 . ?
C28 H28B 0.9700 . ?

loop_
_geom_torsion_atom_site_label_1
_geom_torsion_atom_site_label_2
_geom_torsion_atom_site_label_3
_geom_torsion_atom_site_label_4
_geom_torsion
_geom_torsion_site_symmetry_1
_geom_torsion_site_symmetry_2
_geom_torsion_site_symmetry_3
_geom_torsion_site_symmetry_4
_geom_torsion_publ_flag
Fe1 N8 C15 C14 4.9(3) . . . . ?
Fe1 N8 C15 C16 -176.3(2) . . . . ?
Fe1 N8 C19 C20 -1.7(3) . . . . ?
Fe1 N8 C19 C18 177.3(2) . . . . ?
Fe1 N9 C20 C21 179.8(2) . . . . ?
Fe1 N9 C20 C19 -0.9(3) . . . . ?
Fe1 N4 C9 C8 1.6(3) . . . . ?
Fe1 N4 C9 C10 -179.5(2) . . . . ?
Fe1 N3 C8 C9 -2.3(3) . . . . ?
Fe1 N3 C8 C7 177.7(2) . . . . ?
Fe1 N3 C4 C3 0.8(3) . . . . ?
Fe1 N3 C4 C5 -178.3(2) . . . . ?
Fe1 N7 N6 C12 174.1(2) . . . . ?
Fe1 N7 C14 C15 1.6(3) . . . . ?
Fe1 N7 C14 C13 -175.8(2) . . . . ?
Fe1 N2 C3 C4 2.2(3) . . . . ?
Fe1 N2 C3 C2 -178.7(2) . . . . ?
Fe1 N2 N1 C1 178.1(3) . . . . ?
N10 N9 C20 C21 -0.3(3) . . . . ?
N10 N9 C20 C19 179.0(3) . . . . ?
N10 C22 C21 C20 -0.2(4) . . . . ?
N8 C15 C16 C17 -0.6(5) . . . . ?
N8 C19 C18 C17 -1.3(5) . . . . ?
N5 N4 C9 C8 -178.7(3) . . . . ?
N5 N4 C9 C10 0.2(3) . . . . ?
N5 C11 C10 C9 0.0(4) . . . . ?
N9 N10 C22 C21 0.1(4) . . . . ?
N9 C20 C21 C22 0.3(4) . . . . ?
N9 C20 C19 N8 1.7(4) . . . . ?
N9 C20 C19 C18 -177.3(3) . . . . ?
N4 N5 C11 C10 0.1(4) . . . . ?
N4 C9 C8 N3 0.3(4) . . . . ?
N4 C9 C8 C7 -179.6(3) . . . . ?
N4 C9 C10 C11 -0.1(4) . . . . ?
N3 C8 C7 C6 0.6(5) . . . . ?
N3 C4 C5 C6 0.5(5) . . . . ?
N13 C36 C38 C39 -0.3(5) . . . . ?
N7 N6 C12 C13 1.2(4) . . . . ?
N7 C14 C15 N8 -4.1(4) . . . . ?
N7 C14 C15 C16 177.1(3) . . . . ?
N7 C14 C13 C12 0.0(4) . . . . ?
N2 C3 C4 N3 -2.0(4) . . . . ?
N2 C3 C4 C5 177.1(3) . . . . ?
N2 C3 C2 C1 -0.1(4) . . . . ?
N2 N1 C1 C2 1.0(4) . . . . ?
N6 N7 C14 C15 178.1(3) . . . . ?
N6 N7 C14 C13 0.7(3) . . . . ?
N11 C23 C25 C27 -1.4(6) . . . . ?
C9 C8 C7 C6 -179.4(3) . . . . ?
C14 N7 N6 C12 -1.2(3) . . . . ?
C14 C15 C16 C17 178.1(3) . . . . ?
C14 C13 C12 N6 -0.7(4) . . . . ?
N14 C46 C44 C42 0.8(5) . . . . ?
C8 N3 C4 C3 179.0(3) . . . . ?
C8 N3 C4 C5 -0.1(4) . . . . ?
C8 C9 C10 C11 178.6(3) . . . . ?
C8 C7 C6 C5 -0.2(5) . . . . ?
C3 N2 N1 C1 -1.1(4) . . . . ?
C3 C4 C5 C6 -178.5(3) . . . . ?
C3 C2 C1 N1 -0.6(4) . . . . ?
N1 N2 C3 C4 -178.4(3) . . . . ?
N1 N2 C3 C2 0.7(4) . . . . ?
N12 C33 C31 C30 -0.7(5) . . . . ?
C22 N10 N9 Fe1 180.0(2) . . . . ?
C22 N10 N9 C20 0.1(4) . . . . ?
C42 C43 C45 N14 0.3(5) . . . . ?
C42 C41 C40 C39 177.1(3) . . . . ?
C15 N8 C19 C20 -179.0(3) . . . . ?
C15 N8 C19 C18 0.0(4) . . . . ?
C15 C14 C13 C12 -177.0(3) . . . . ?
C20 C19 C18 C17 177.6(3) . . . . ?
C21 C20 C19 N8 -179.2(3) . . . . ?
C21 C20 C19 C18 1.8(5) . . . . ?
C19 N8 C15 C14 -177.9(3) . . . . ?
C19 N8 C15 C16 0.9(4) . . . . ?
C19 C20 C21 C22 -178.8(3) . . . . ?
C39 C37 C35 N13 -0.7(5) . . . . ?
C4 N3 C8 C9 179.5(3) . . . . ?
C4 N3 C8 C7 -0.5(4) . . . . ?
C4 C3 C2 C1 178.8(3) . . . . ?
C4 C5 C6 C7 -0.3(5) . . . . ?
C11 N5 N4 Fe1 179.4(3) . . . . ?
C11 N5 N4 C9 -0.2(3) . . . . ?
C10 C9 C8 N3 -178.3(3) . . . . ?
C10 C9 C8 C7 1.7(5) . . . . ?
C43 C42 C41 C40 142.3(3) . . . . ?
C43 C42 C44 C46 -1.4(5) . . . . ?
C32 C30 C31 C33 1.4(5) . . . . ?
C32 C30 C29 C28 55.6(4) . . . . ?
C16 C17 C18 C19 1.7(5) . . . . ?
C37 C39 C38 C36 -0.4(5) . . . . ?
C37 C39 C40 C41 118.7(3) . . . . ?
C18 C17 C16 C15 -0.8(5) . . . . ?
C46 N14 C45 C43 -0.9(5) . . . . ?
C41 C42 C43 C45 179.8(3) . . . . ?
C41 C42 C44 C46 179.8(3) . . . . ?
C44 C42 C43 C45 0.9(5) . . . . ?
C44 C42 C41 C40 -38.9(4) . . . . ?
C13 C14 C15 N8 172.7(3) . . . . ?
C13 C14 C15 C16 -6.1(5) . . . . ?
C27 C26 C24 N11 -1.1(6) . . . . ?
C33 N12 C34 C32 0.1(5) . . . . ?
C26 C27 C25 C23 0.9(5) . . . . ?
C26 C27 C28 C29 64.0(5) . . . . ?
C30 C32 C34 N12 0.6(5) . . . . ?
C30 C29 C28 C27 176.1(3) . . . . ?
C23 N11 C24 C26 0.6(5) . . . . ?
C24 N11 C23 C25 0.6(5) . . . . ?
C35 N13 C36 C38 0.5(5) . . . . ?
C25 C27 C26 C24 0.3(5) . . . . ?
C25 C27 C28 C29 -114.9(4) . . . . ?
C36 N13 C35 C37 0.0(5) . . . . ?
C2 C3 C4 N3 179.2(3) . . . . ?
C2 C3 C4 C5 -1.8(6) . . . . ?
C31 C30 C29 C28 -126.0(4) . . . . ?
C45 N14 C46 C44 0.4(5) . . . . ?
C34 N12 C33 C31 -0.1(5) . . . . ?
C34 C32 C30 C31 -1.4(5) . . . . ?
C34 C32 C30 C29 177.1(3) . . . . ?
C38 C39 C37 C35 0.9(5) . . . . ?
C38 C39 C40 C41 -61.2(4) . . . . ?
C40 C39 C37 C35 -179.0(3) . . . . ?
C40 C39 C38 C36 179.5(3) . . . . ?
C29 C30 C31 C33 -177.1(3) . . . . ?
C28 C27 C26 C24 -178.8(3) . . . . ?
C28 C27 C25 C23 179.9(3) . . . . ?

loop_
_twin_individual_id
_twin_individual_mass_fraction_refined
1 0.989(3)
2 0.011(3)

loop_
_exptl_oxdiff_crystal_face_indexfrac_h
_exptl_oxdiff_crystal_face_indexfrac_k
_exptl_oxdiff_crystal_face_indexfrac_l
_exptl_oxdiff_crystal_face_x
_exptl_oxdiff_crystal_face_y
_exptl_oxdiff_crystal_face_z
4.8071 3.0240 3.8543 0.6508 -0.2289 0.7239
4.6796 -7.2703 0.1785 0.9245 -0.3269 -0.1959
3.5068 -9.5756 -1.3102 0.8104 -0.2871 -0.5107
2.0001 0.1892 -9.6223 0.3076 0.8722 -0.3804
-3.1681 -5.7904 7.6448 -0.3274 -0.9258 -0.1888
-1.7723 0.6447 9.6502 -0.2962 -0.8403 0.4541
0.4997 7.0988 7.3518 -0.1283 -0.3673 0.9212
2.9516 10.2211 -0.4449 0.1646 0.4620 0.8715
-2.5643 -8.4047 -4.4610 -0.1536 0.0555 -0.9866
-4.8296 -2.8986 -3.8445 -0.6578 0.2333 -0.7162
-4.1938 8.4649 0.5322 -0.8841 0.3119 0.3480
1.2525 9.9200 4.2284 -0.0906 0.0308 0.9954
3.3600 7.6592 -6.0073 0.3031 0.8559 0.4191
0.0315 -5.8448 -8.2418 0.1750 0.4991 -0.8487
